data_7151014
loop_
_publ_author_name
'Tayama, Eiji'
'Orihara, Kiwako'
'Kimura, Hiroshi'

_publ_section_title
;
 New synthetic routes to optically active \a-quaternary \a-aryl amino
 acid derivatives via the diastereoselective Stevens and
 Sommelet--Hauser rearrangements
;
_journal_issue 20
_journal_name_full 'Organic &amp; Biomolecular Chemistry'
_journal_page_first 3673
_journal_page_last 3680
_journal_paper_doi 10.1039/b811162f
_journal_volume 6
_journal_year 2008
_chemical_formula_moiety 'C36 H51 N O4 '
_chemical_formula_sum 'C36 H51 N O4'
_chemical_formula_weight 561.80
_space_group_IT_number 19
_symmetry_cell_setting orthorhombic
_symmetry_Int_Tables_number 19
_symmetry_space_group_name_Hall 'P 2ac 2ab'
_symmetry_space_group_name_H-M 'P 21 21 21'
_atom_sites_solution_hydrogens geom
_atom_sites_solution_primary direct
_atom_sites_solution_secondary difmap
_cell_angle_alpha 90
_cell_angle_beta 90
_cell_angle_gamma 90
_cell_formula_units_Z 4
_cell_length_a 9.2925(1)
_cell_length_b 12.9908(2)
_cell_length_c 28.1110(4)
_cell_measurement_reflns_used 183
_cell_measurement_temperature 296.2
_cell_measurement_theta_max 25.7
_cell_measurement_theta_min 1.4
_cell_volume 3393.48(8)
_computing_cell_refinement 'Rapid Auto Ver.1.06'
_computing_data_collection 'Rapid Auto Ver.1.06'
_computing_data_reduction 'teXsan Ver. 2.0'
_computing_publication_material 'teXsan Ver. 2.0'
_computing_structure_refinement 'teXsan Ver. 2.0'
_computing_structure_solution SIR92
_diffrn_ambient_temperature 296.2
_diffrn_detector_area_resol_mean 10.00
_diffrn_measured_fraction_theta_full 0.9986
_diffrn_measured_fraction_theta_max 0.9986
_diffrn_measurement_device_type 'Rigaku RAXIS-IV Imaging Plate'
_diffrn_measurement_method \w
_diffrn_radiation_monochromator graphite
_diffrn_radiation_type 'Mo K\a'
_diffrn_radiation_wavelength 0.7107
_diffrn_reflns_av_R_equivalents 0.052
_diffrn_reflns_limit_h_max 11
_diffrn_reflns_limit_h_min -11
_diffrn_reflns_limit_k_max 15
_diffrn_reflns_limit_k_min -15
_diffrn_reflns_limit_l_max 34
_diffrn_reflns_limit_l_min -34
_diffrn_reflns_number 22042
_diffrn_reflns_theta_full 25.68
_diffrn_reflns_theta_max 25.68
_exptl_absorpt_coefficient_mu 0.070
_exptl_absorpt_correction_T_max 0.992
_exptl_absorpt_correction_T_min 0.985
_exptl_absorpt_correction_type integration
_exptl_absorpt_process_details '(Higashi, 1999)'
_exptl_crystal_colour colorless
_exptl_crystal_density_diffrn 1.100
_exptl_crystal_density_method 'not measured'
_exptl_crystal_description prism
_exptl_crystal_F_000 1224.00
_exptl_crystal_size_max 0.260
_exptl_crystal_size_mid 0.220
_exptl_crystal_size_min 0.140
_refine_diff_density_max 0.28
_refine_diff_density_min -0.30
_refine_ls_abs_structure_details 'Flack, H. D. (1983), Acta Cryst. A39, 876-881. 2792 Friedel Pairs'
_refine_ls_abs_structure_Flack 0.07(10)
_refine_ls_extinction_method none
_refine_ls_goodness_of_fit_ref 1.225
_refine_ls_hydrogen_treatment noref
_refine_ls_number_parameters 371
_refine_ls_number_reflns 6437
_refine_ls_R_factor_gt 0.0572
_refine_ls_shift/su_max 0.0002
_refine_ls_structure_factor_coef Fsqd
_refine_ls_weighting_details 'w = 1/[\s^2^(Fo^2^) + (0.04800(Max(Fo^2^,0) + 2Fc^2^)/3)^2^]'
_refine_ls_weighting_scheme calc
_refine_ls_wR_factor_ref 0.1235
_reflns_number_gt 4910
_reflns_number_total 6437
_reflns_threshold_expression F^2^>2.0\s(F^2^)
_cod_data_source_file b811162f.txt
_cod_data_source_block C36H51N1O4
_cod_original_cell_volume 3393.49(9)
_cod_original_sg_symbol_H-M 'P 21 21 21 '
_cod_original_formula_sum 'C36 H51 N O4 '
_cod_database_code 7151014

loop_
_symmetry_equiv_pos_as_xyz
x,y,z
1/2-x,-y,1/2+z
1/2+x,1/2-y,-z
-x,1/2+y,1/2-z

loop_
_atom_site_label
_atom_site_type_symbol
_atom_site_fract_x
_atom_site_fract_y
_atom_site_fract_z
_atom_site_U_iso_or_equiv
_atom_site_adp_type
_atom_site_occupancy
_atom_site_symmetry_multiplicity
_atom_site_calc_flag
_atom_site_refinement_flags
_atom_site_disorder_assembly
_atom_site_disorder_group
O(1) O 0.2200(2) 0.8314(1) 0.13420(6) 0.0436(4) Uani 1.00 1 d . . .
O(2) O 0.3871(2) 0.7679(2) 0.08489(8) 0.0753(7) Uani 1.00 1 d . . .
O(3) O 0.1667(2) 0.3367(1) -0.05872(6) 0.0602(6) Uani 1.00 1 d . . .
O(4) O 0.1714(2) 0.3124(1) 0.02052(7) 0.0618(6) Uani 1.00 1 d . . .
N(1) N 0.2116(2) 0.5910(1) 0.12728(7) 0.0465(6) Uani 1.00 1 d . . .
C(1) C 0.1665(3) 0.6726(1) 0.09368(8) 0.0390(6) Uani 1.00 1 d . . .
C(2) C 0.1745(4) 0.6082(2) 0.17721(9) 0.0577(8) Uani 1.00 1 d . . .
C(3) C 0.3625(3) 0.5591(2) 0.1237(1) 0.0695(10) Uani 1.00 1 d . . .
C(4) C 0.0084(3) 0.7019(2) 0.10270(9) 0.0420(6) Uani 1.00 1 d . . .
C(5) C -0.0929(3) 0.6122(2) 0.10278(10) 0.0514(7) Uani 1.00 1 d . . .
C(6) C -0.2011(3) 0.5976(2) 0.1318(1) 0.0658(9) Uani 1.00 1 d . . .
C(7) C -0.2457(4) 0.6684(3) 0.1700(1) 0.101(1) Uani 1.00 1 d . . .
C(8) C 0.2688(3) 0.7630(2) 0.10197(9) 0.0466(7) Uani 1.00 1 d . . .
C(9) C 0.1782(3) 0.6323(2) 0.04229(8) 0.0418(6) Uani 1.00 1 d . . .
C(10) C 0.1767(3) 0.6966(2) 0.00221(9) 0.0503(7) Uani 1.00 1 d . . .
C(11) C 0.1786(3) 0.6520(2) -0.04251(9) 0.0570(8) Uani 1.00 1 d . . .
C(12) C 0.1777(3) 0.5471(2) -0.04938(9) 0.0523(8) Uani 1.00 1 d . . .
C(13) C 0.1744(3) 0.4824(2) -0.01030(8) 0.0441(6) Uani 1.00 1 d . . .
C(14) C 0.1761(3) 0.5257(2) 0.03505(8) 0.0435(6) Uani 1.00 1 d . . .
C(15) C 0.1691(4) 0.8127(2) 0.0042(1) 0.078(1) Uani 1.00 1 d . . .
C(16) C 0.1706(3) 0.3683(2) -0.01370(9) 0.0480(7) Uani 1.00 1 d . . .
C(17) C 0.1668(3) 0.2264(2) -0.07066(10) 0.0595(8) Uani 1.00 1 d . . .
C(18) C 0.3014(4) 0.1760(2) -0.0521(1) 0.080(1) Uani 1.00 1 d . . .
C(19) C 0.0341(4) 0.1761(3) -0.0515(2) 0.098(1) Uani 1.00 1 d . . .
C(20) C 0.1675(5) 0.2285(3) -0.1242(1) 0.094(1) Uani 1.00 1 d . . .
C(21) C 0.3236(3) 0.9082(2) 0.15152(10) 0.0530(7) Uani 1.00 1 d . . .
C(22) C 0.2442(3) 1.0032(2) 0.17055(9) 0.0497(7) Uani 1.00 1 d . . .
C(23) C 0.3626(4) 1.0752(2) 0.1887(1) 0.077(1) Uani 1.00 1 d . . .
C(24) C 0.4584(4) 1.0283(3) 0.2263(2) 0.107(1) Uani 1.00 1 d . . .
C(25) C 0.5298(4) 0.9273(3) 0.2097(2) 0.102(1) Uani 1.00 1 d . . .
C(26) C 0.4134(4) 0.8573(2) 0.1901(1) 0.076(1) Uani 1.00 1 d . . .
C(27) C 0.6113(6) 0.8755(4) 0.2502(2) 0.178(2) Uani 1.00 1 d . . .
C(28) C 0.1370(3) 1.0576(2) 0.1362(1) 0.0625(9) Uani 1.00 1 d . . .
C(29) C 0.2065(6) 1.0742(2) 0.0875(1) 0.109(1) Uani 1.00 1 d . . .
C(30) C -0.0011(4) 0.9943(2) 0.1301(2) 0.104(1) Uani 1.00 1 d . . .
C(31) C 0.0903(3) 1.1610(2) 0.15868(10) 0.0554(8) Uani 1.00 1 d . . .
C(32) C 0.1155(3) 1.2552(2) 0.13726(9) 0.0604(8) Uani 1.00 1 d . . .
C(33) C 0.0707(4) 1.3461(2) 0.1576(1) 0.0632(9) Uani 1.00 1 d . . .
C(34) C -0.0013(4) 1.3465(2) 0.1995(1) 0.0654(9) Uani 1.00 1 d . . .
C(35) C -0.0273(4) 1.2545(2) 0.2221(1) 0.078(1) Uani 1.00 1 d . . .
C(36) C 0.0181(4) 1.1628(2) 0.2017(1) 0.075(1) Uani 1.00 1 d . . .
H(1) H 0.2354 0.6624 0.1897 0.0734 Uiso 1.00 1 calc . . .
H(2) H 0.0778 0.6294 0.1799 0.0734 Uiso 1.00 1 calc . . .
H(3) H 0.1907 0.5480 0.1953 0.0734 Uiso 1.00 1 calc . . .
H(4) H 0.3777 0.4976 0.1425 0.0852 Uiso 1.00 1 calc . . .
H(5) H 0.3884 0.5460 0.0922 0.0852 Uiso 1.00 1 calc . . .
H(6) H 0.4235 0.6118 0.1367 0.0852 Uiso 1.00 1 calc . . .
H(7) H 0.0019 0.7344 0.1336 0.0509 Uiso 1.00 1 calc . . .
H(8) H -0.0220 0.7507 0.0795 0.0509 Uiso 1.00 1 calc . . .
H(9) H -0.0769 0.5619 0.0781 0.0652 Uiso 1.00 1 calc . . .
H(10) H -0.2558 0.5329 0.1289 0.0826 Uiso 1.00 1 calc . . .
H(11) H -0.1880 0.7265 0.1701 0.1281 Uiso 1.00 1 calc . . .
H(12) H -0.3453 0.6878 0.1654 0.1281 Uiso 1.00 1 calc . . .
H(13) H -0.2405 0.6343 0.2006 0.1281 Uiso 1.00 1 calc . . .
H(14) H 0.1781 0.6958 -0.0701 0.0691 Uiso 1.00 1 calc . . .
H(15) H 0.1804 0.5183 -0.0813 0.0640 Uiso 1.00 1 calc . . .
H(16) H 0.1732 0.4808 0.0626 0.0522 Uiso 1.00 1 calc . . .
H(17) H 0.1682 0.8380 0.0361 0.0967 Uiso 1.00 1 calc . . .
H(18) H 0.2488 0.8437 -0.0122 0.0967 Uiso 1.00 1 calc . . .
H(19) H 0.0821 0.8373 -0.0112 0.0967 Uiso 1.00 1 calc . . .
H(20) H 0.3030 0.1042 -0.0585 0.0969 Uiso 1.00 1 calc . . .
H(21) H 0.3845 0.2073 -0.0657 0.0969 Uiso 1.00 1 calc . . .
H(22) H 0.3085 0.1846 -0.0177 0.0969 Uiso 1.00 1 calc . . .
H(23) H 0.0330 0.1837 -0.0171 0.1162 Uiso 1.00 1 calc . . .
H(24) H -0.0477 0.2056 -0.0644 0.1162 Uiso 1.00 1 calc . . .
H(25) H 0.0375 0.1038 -0.0581 0.1162 Uiso 1.00 1 calc . . .
H(26) H 0.2543 0.2656 -0.1357 0.1093 Uiso 1.00 1 calc . . .
H(27) H 0.1707 0.1624 -0.1384 0.1093 Uiso 1.00 1 calc . . .
H(28) H 0.0874 0.2658 -0.1371 0.1093 Uiso 1.00 1 calc . . .
H(29) H 0.3862 0.9299 0.1256 0.0676 Uiso 1.00 1 calc . . .
H(30) H 0.1926 0.9806 0.1990 0.0611 Uiso 1.00 1 calc . . .
H(31) H 0.4212 1.0921 0.1614 0.0949 Uiso 1.00 1 calc . . .
H(32) H 0.3181 1.1370 0.1995 0.0949 Uiso 1.00 1 calc . . .
H(33) H 0.5271 1.0759 0.2372 0.1240 Uiso 1.00 1 calc . . .
H(34) H 0.3966 1.0112 0.2542 0.1240 Uiso 1.00 1 calc . . .
H(35) H 0.5949 0.9431 0.1833 0.1347 Uiso 1.00 1 calc . . .
H(36) H 0.3504 0.8408 0.2175 0.1007 Uiso 1.00 1 calc . . .
H(37) H 0.4545 0.7944 0.1800 0.1007 Uiso 1.00 1 calc . . .
H(38) H 0.5429 0.8556 0.2753 0.1968 Uiso 1.00 1 calc . . .
H(39) H 0.6505 0.8079 0.2394 0.1968 Uiso 1.00 1 calc . . .
H(40) H 0.6840 0.9133 0.2628 0.1968 Uiso 1.00 1 calc . . .
H(41) H 0.2351 1.0137 0.0723 0.1232 Uiso 1.00 1 calc . . .
H(42) H 0.1457 1.1138 0.0664 0.1232 Uiso 1.00 1 calc . . .
H(43) H 0.2949 1.1175 0.0911 0.1232 Uiso 1.00 1 calc . . .
H(44) H -0.0432 0.9835 0.1596 0.1351 Uiso 1.00 1 calc . . .
H(45) H -0.0638 1.0296 0.1091 0.1351 Uiso 1.00 1 calc . . .
H(46) H 0.0247 0.9294 0.1158 0.1351 Uiso 1.00 1 calc . . .
H(47) H 0.1670 1.2560 0.1079 0.0693 Uiso 1.00 1 calc . . .
H(48) H 0.0873 1.4097 0.1418 0.0726 Uiso 1.00 1 calc . . .
H(49) H -0.0345 1.4101 0.2133 0.0833 Uiso 1.00 1 calc . . .
H(50) H -0.0774 1.2503 0.2517 0.0928 Uiso 1.00 1 calc . . .
H(51) H 0.0024 1.0997 0.2183 0.0840 Uiso 1.00 1 calc . . .

loop_
_atom_site_aniso_label
_atom_site_aniso_U_11
_atom_site_aniso_U_22
_atom_site_aniso_U_33
_atom_site_aniso_U_12
_atom_site_aniso_U_13
_atom_site_aniso_U_23
O(1) 0.0425(9) 0.0338(7) 0.0546(10) -0.0037(7) -0.0007(8) -0.0117(7)
O(2) 0.050(1) 0.077(1) 0.099(2) -0.019(1) 0.023(1) -0.040(1)
O(3) 0.081(1) 0.0500(9) 0.049(1) 0.0102(10) -0.0047(10) -0.0206(8)
O(4) 0.085(1) 0.0454(9) 0.055(1) 0.0008(9) 0.004(1) -0.0118(9)
N(1) 0.056(1) 0.0405(9) 0.042(1) 0.0122(9) -0.0059(10) -0.0056(9)
C(1) 0.044(1) 0.0322(10) 0.041(1) 0.001(1) 0.002(1) -0.0060(10)
C(2) 0.086(2) 0.046(1) 0.041(1) 0.009(1) -0.004(1) -0.007(1)
C(3) 0.073(2) 0.070(2) 0.065(2) 0.025(2) -0.019(2) -0.015(1)
C(4) 0.043(1) 0.0330(10) 0.050(1) 0.0014(10) 0.001(1) -0.0079(10)
C(5) 0.050(2) 0.042(1) 0.063(2) -0.004(1) 0.009(1) -0.016(1)
C(6) 0.060(2) 0.052(1) 0.085(2) -0.014(1) 0.011(2) -0.013(1)
C(7) 0.077(3) 0.122(3) 0.103(3) -0.023(2) 0.041(2) -0.034(2)
C(8) 0.044(2) 0.045(1) 0.051(1) -0.002(1) 0.004(1) -0.013(1)
C(9) 0.044(1) 0.039(1) 0.042(1) 0.002(1) 0.001(1) -0.0067(10)
C(10) 0.060(2) 0.044(1) 0.047(2) -0.001(1) 0.006(1) -0.001(1)
C(11) 0.070(2) 0.059(1) 0.042(1) 0.004(1) 0.007(1) 0.003(1)
C(12) 0.056(2) 0.061(1) 0.040(1) 0.007(1) -0.001(1) -0.010(1)
C(13) 0.045(1) 0.049(1) 0.039(1) 0.006(1) -0.001(1) -0.007(1)
C(14) 0.049(2) 0.039(1) 0.043(1) 0.006(1) 0.002(1) -0.0072(10)
C(15) 0.125(3) 0.046(1) 0.064(2) -0.002(2) 0.009(2) 0.005(1)
C(16) 0.048(2) 0.050(1) 0.046(1) 0.004(1) 0.000(1) -0.014(1)
C(17) 0.066(2) 0.052(1) 0.060(2) 0.007(1) -0.004(2) -0.027(1)
C(18) 0.075(2) 0.076(2) 0.088(2) 0.023(2) -0.010(2) -0.030(2)
C(19) 0.079(3) 0.097(2) 0.119(3) -0.016(2) -0.006(2) -0.047(2)
C(20) 0.133(3) 0.078(2) 0.070(2) 0.025(2) -0.023(2) -0.040(2)
C(21) 0.047(2) 0.046(1) 0.065(2) -0.009(1) 0.001(1) -0.018(1)
C(22) 0.058(2) 0.034(1) 0.057(2) -0.006(1) -0.005(1) -0.007(1)
C(23) 0.074(2) 0.052(1) 0.105(3) -0.010(1) -0.015(2) -0.026(2)
C(24) 0.084(3) 0.089(2) 0.148(4) 0.022(2) -0.059(3) -0.068(2)
C(25) 0.076(3) 0.093(2) 0.137(3) 0.025(2) -0.043(2) -0.068(2)
C(26) 0.068(2) 0.062(2) 0.099(2) 0.023(1) -0.031(2) -0.034(2)
C(27) 0.155(5) 0.154(4) 0.224(6) 0.087(4) -0.133(5) -0.118(4)
C(28) 0.089(2) 0.032(1) 0.067(2) -0.002(1) -0.019(2) -0.001(1)
C(29) 0.209(5) 0.058(2) 0.058(2) 0.027(2) -0.001(3) -0.004(1)
C(30) 0.091(3) 0.048(1) 0.173(4) 0.010(2) -0.070(3) -0.023(2)
C(31) 0.076(2) 0.035(1) 0.056(2) -0.001(1) -0.011(1) 0.002(1)
C(32) 0.089(2) 0.039(1) 0.053(2) -0.004(1) -0.003(1) 0.002(1)
C(33) 0.095(2) 0.031(1) 0.064(2) -0.003(1) -0.011(2) 0.004(1)
C(34) 0.090(2) 0.043(1) 0.063(2) 0.007(1) 0.000(2) -0.001(1)
C(35) 0.099(3) 0.064(2) 0.070(2) 0.017(2) 0.019(2) 0.009(2)
C(36) 0.101(3) 0.043(1) 0.079(2) -0.003(2) 0.002(2) 0.021(2)

loop_
_atom_type_symbol
_atom_type_description
_atom_type_scat_dispersion_real
_atom_type_scat_dispersion_imag
_atom_type_scat_source
C C 0.003 0.002
;International Tables for Crystallography
(1992, Vol. C, Tables 4.2.6.8 and 6.1.1.1)
;
H H 0.000 0.000
;International Tables for Crystallography
(1992, Vol. C, Table 6.1.1.2)
;
N N 0.006 0.003
;International Tables for Crystallography
(1992, Vol. C, Tables 4.2.6.8 and 6.1.1.1)
;
O O 0.011 0.006
;International Tables for Crystallography
(1992, Vol. C, Tables 4.2.6.8 and 6.1.1.1)
;

loop_
_geom_angle_atom_site_label_1
_geom_angle_atom_site_label_2
_geom_angle_atom_site_label_3
_geom_angle
_geom_angle_site_symmetry_1
_geom_angle_site_symmetry_2
_geom_angle_site_symmetry_3
_geom_angle_publ_flag
C(8) O(1) C(21) 116.7(2) . . . yes
C(16) O(3) C(17) 121.1(2) . . . yes
C(1) N(1) C(2) 115.9(2) . . . yes
C(1) N(1) C(3) 115.4(2) . . . yes
C(2) N(1) C(3) 109.5(2) . . . yes
N(1) C(1) C(4) 110.0(2) . . . yes
N(1) C(1) C(8) 106.1(2) . . . yes
N(1) C(1) C(9) 109.5(2) . . . yes
C(4) C(1) C(8) 112.3(2) . . . yes
C(4) C(1) C(9) 107.8(2) . . . yes
C(8) C(1) C(9) 111.1(2) . . . yes
N(1) C(2) H(1) 108.8 . . . no
N(1) C(2) H(2) 110.2 . . . no
N(1) C(2) H(3) 110.7 . . . no
H(1) C(2) H(2) 108.3 . . . no
H(1) C(2) H(3) 108.2 . . . no
H(2) C(2) H(3) 110.5 . . . no
N(1) C(3) H(4) 109.6 . . . no
N(1) C(3) H(5) 111.3 . . . no
N(1) C(3) H(6) 109.6 . . . no
H(4) C(3) H(5) 109.3 . . . no
H(4) C(3) H(6) 107.0 . . . no
H(5) C(3) H(6) 109.8 . . . no
C(1) C(4) C(5) 114.1(2) . . . yes
C(1) C(4) H(7) 108.4 . . . no
C(1) C(4) H(8) 109.6 . . . no
C(5) C(4) H(7) 107.4 . . . no
C(5) C(4) H(8) 109.4 . . . no
H(7) C(4) H(8) 107.7 . . . no
C(4) C(5) C(6) 126.6(2) . . . yes
C(4) C(5) H(9) 115.4 . . . no
C(6) C(5) H(9) 117.9 . . . no
C(5) C(6) C(7) 125.5(3) . . . yes
C(5) C(6) H(10) 118.0 . . . no
C(7) C(6) H(10) 116.5 . . . no
C(6) C(7) H(11) 110.3 . . . no
C(6) C(7) H(12) 109.5 . . . no
C(6) C(7) H(13) 110.4 . . . no
H(11) C(7) H(12) 110.0 . . . no
H(11) C(7) H(13) 110.1 . . . no
H(12) C(7) H(13) 106.6 . . . no
O(1) C(8) O(2) 122.8(2) . . . yes
O(1) C(8) C(1) 113.6(2) . . . yes
O(2) C(8) C(1) 123.3(2) . . . yes
C(1) C(9) C(10) 123.3(2) . . . yes
C(1) C(9) C(14) 118.2(2) . . . yes
C(10) C(9) C(14) 118.2(2) . . . yes
C(9) C(10) C(11) 118.7(2) . . . yes
C(9) C(10) C(15) 124.4(2) . . . yes
C(11) C(10) C(15) 116.9(2) . . . yes
C(10) C(11) C(12) 122.8(2) . . . yes
C(10) C(11) H(14) 119.0 . . . no
C(12) C(11) H(14) 118.1 . . . no
C(11) C(12) C(13) 119.4(2) . . . yes
C(11) C(12) H(15) 120.7 . . . no
C(13) C(12) H(15) 119.9 . . . no
C(12) C(13) C(14) 118.7(2) . . . yes
C(12) C(13) C(16) 123.8(2) . . . yes
C(14) C(13) C(16) 117.5(2) . . . yes
C(9) C(14) C(13) 122.2(2) . . . yes
C(9) C(14) H(16) 118.7 . . . no
C(13) C(14) H(16) 119.1 . . . no
C(10) C(15) H(17) 112.3 . . . no
C(10) C(15) H(18) 111.4 . . . no
C(10) C(15) H(19) 110.5 . . . no
H(17) C(15) H(18) 108.3 . . . no
H(17) C(15) H(19) 107.4 . . . no
H(18) C(15) H(19) 106.8 . . . no
O(3) C(16) O(4) 125.0(2) . . . yes
O(3) C(16) C(13) 111.7(2) . . . yes
O(4) C(16) C(13) 123.3(2) . . . yes
O(3) C(17) C(18) 110.1(2) . . . yes
O(3) C(17) C(19) 110.0(2) . . . yes
O(3) C(17) C(20) 102.1(2) . . . yes
C(18) C(17) C(19) 111.8(3) . . . yes
C(18) C(17) C(20) 110.6(3) . . . yes
C(19) C(17) C(20) 111.9(3) . . . yes
C(17) C(18) H(20) 112.0 . . . no
C(17) C(18) H(21) 110.4 . . . no
C(17) C(18) H(22) 110.5 . . . no
H(20) C(18) H(21) 109.3 . . . no
H(20) C(18) H(22) 107.3 . . . no
H(21) C(18) H(22) 107.1 . . . no
C(17) C(19) H(23) 108.9 . . . no
C(17) C(19) H(24) 110.8 . . . no
C(17) C(19) H(25) 109.3 . . . no
H(23) C(19) H(24) 109.8 . . . no
H(23) C(19) H(25) 107.1 . . . no
H(24) C(19) H(25) 110.9 . . . no
C(17) C(20) H(26) 109.8 . . . no
C(17) C(20) H(27) 113.8 . . . no
C(17) C(20) H(28) 112.6 . . . no
H(26) C(20) H(27) 106.1 . . . no
H(26) C(20) H(28) 105.2 . . . no
H(27) C(20) H(28) 108.8 . . . no
O(1) C(21) C(22) 110.3(2) . . . yes
O(1) C(21) C(26) 107.5(2) . . . yes
O(1) C(21) H(29) 109.9 . . . no
C(22) C(21) C(26) 111.4(2) . . . yes
C(22) C(21) H(29) 108.4 . . . no
C(26) C(21) H(29) 109.4 . . . no
C(21) C(22) C(23) 105.2(2) . . . yes
C(21) C(22) C(28) 117.2(2) . . . yes
C(21) C(22) H(30) 106.2 . . . no
C(23) C(22) C(28) 112.9(2) . . . yes
C(23) C(22) H(30) 105.2 . . . no
C(28) C(22) H(30) 109.3 . . . no
C(22) C(23) C(24) 114.2(3) . . . yes
C(22) C(23) H(31) 106.2 . . . no
C(22) C(23) H(32) 108.0 . . . no
C(24) C(23) H(31) 108.3 . . . no
C(24) C(23) H(32) 111.9 . . . no
H(31) C(23) H(32) 108.0 . . . no
C(23) C(24) C(25) 112.8(3) . . . yes
C(23) C(24) H(33) 111.3 . . . no
C(23) C(24) H(34) 107.6 . . . no
C(25) C(24) H(33) 111.5 . . . no
C(25) C(24) H(34) 107.2 . . . no
H(33) C(24) H(34) 106.1 . . . no
C(24) C(25) C(26) 108.2(3) . . . yes
C(24) C(25) C(27) 111.3(3) . . . yes
C(24) C(25) H(35) 108.5 . . . no
C(26) C(25) C(27) 111.2(4) . . . yes
C(26) C(25) H(35) 106.9 . . . no
C(27) C(25) H(35) 110.6 . . . no
C(21) C(26) C(25) 113.0(3) . . . yes
C(21) C(26) H(36) 108.9 . . . no
C(21) C(26) H(37) 112.7 . . . no
C(25) C(26) H(36) 105.6 . . . no
C(25) C(26) H(37) 109.8 . . . no
H(36) C(26) H(37) 106.5 . . . no
C(25) C(27) H(38) 109.3 . . . no
C(25) C(27) H(39) 110.0 . . . no
C(25) C(27) H(40) 115.1 . . . no
H(38) C(27) H(39) 102.9 . . . no
H(38) C(27) H(40) 110.0 . . . no
H(39) C(27) H(40) 108.9 . . . no
C(22) C(28) C(29) 110.4(3) . . . yes
C(22) C(28) C(30) 111.2(2) . . . yes
C(22) C(28) C(31) 108.7(2) . . . yes
C(29) C(28) C(30) 109.2(3) . . . yes
C(29) C(28) C(31) 111.2(2) . . . yes
C(30) C(28) C(31) 106.1(3) . . . yes
C(28) C(29) H(41) 114.4 . . . no
C(28) C(29) H(42) 112.1 . . . no
C(28) C(29) H(43) 109.6 . . . no
H(41) C(29) H(42) 109.4 . . . no
H(41) C(29) H(43) 106.6 . . . no
H(42) C(29) H(43) 104.1 . . . no
C(28) C(30) H(44) 109.5 . . . no
C(28) C(30) H(45) 108.9 . . . no
C(28) C(30) H(46) 108.0 . . . no
H(44) C(30) H(45) 111.7 . . . no
H(44) C(30) H(46) 110.3 . . . no
H(45) C(30) H(46) 108.5 . . . no
C(28) C(31) C(32) 122.9(3) . . . yes
C(28) C(31) C(36) 120.5(2) . . . yes
C(32) C(31) C(36) 116.6(2) . . . yes
C(31) C(32) C(33) 121.8(3) . . . yes
C(31) C(32) H(47) 118.1 . . . no
C(33) C(32) H(47) 120.1 . . . no
C(32) C(33) C(34) 120.9(2) . . . yes
C(32) C(33) H(48) 120.2 . . . no
C(34) C(33) H(48) 118.9 . . . no
C(33) C(34) C(35) 119.0(3) . . . yes
C(33) C(34) H(49) 120.8 . . . no
C(35) C(34) H(49) 120.2 . . . no
C(34) C(35) C(36) 120.1(3) . . . yes
C(34) C(35) H(50) 122.6 . . . no
C(36) C(35) H(50) 117.4 . . . no
C(31) C(36) C(35) 121.6(3) . . . yes
C(31) C(36) H(51) 119.2 . . . no
C(35) C(36) H(51) 119.2 . . . no

loop_
_geom_bond_atom_site_label_1
_geom_bond_atom_site_label_2
_geom_bond_distance
_geom_bond_site_symmetry_1
_geom_bond_site_symmetry_2
_geom_bond_publ_flag
O(1) C(8) 1.348(3) . . yes
O(1) C(21) 1.469(3) . . yes
O(2) C(8) 1.201(3) . . yes
O(3) C(16) 1.331(3) . . yes
O(3) C(17) 1.472(3) . . yes
O(4) C(16) 1.205(3) . . yes
N(1) C(1) 1.481(3) . . yes
N(1) C(2) 1.462(3) . . yes
N(1) C(3) 1.466(4) . . yes
C(1) C(4) 1.538(3) . . yes
C(1) C(8) 1.528(3) . . yes
C(1) C(9) 1.541(3) . . yes
C(2) H(1) 0.970 . . no
C(2) H(2) 0.943 . . no
C(2) H(3) 0.945 . . no
C(3) H(4) 0.968 . . no
C(3) H(5) 0.934 . . no
C(3) H(6) 0.962 . . no
C(4) C(5) 1.498(3) . . yes
C(4) H(7) 0.968 . . no
C(4) H(8) 0.953 . . no
C(5) C(6) 1.308(4) . . yes
C(5) H(9) 0.965 . . no
C(6) C(7) 1.474(4) . . yes
C(6) H(10) 0.986 . . no
C(7) H(11) 0.926 . . no
C(7) H(12) 0.968 . . no
C(7) H(13) 0.967 . . no
C(9) C(10) 1.403(3) . . yes
C(9) C(14) 1.399(3) . . yes
C(10) C(11) 1.385(4) . . yes
C(10) C(15) 1.511(3) . . yes
C(11) C(12) 1.376(4) . . yes
C(11) H(14) 0.963 . . no
C(12) C(13) 1.384(3) . . yes
C(12) H(15) 0.971 . . no
C(13) C(14) 1.394(3) . . yes
C(13) C(16) 1.485(3) . . yes
C(14) H(16) 0.970 . . no
C(15) H(17) 0.953 . . no
C(15) H(18) 0.961 . . no
C(15) H(19) 0.972 . . no
C(17) C(18) 1.505(4) . . yes
C(17) C(19) 1.495(5) . . yes
C(17) C(20) 1.505(4) . . yes
C(18) H(20) 0.950 . . no
C(18) H(21) 0.952 . . no
C(18) H(22) 0.976 . . no
C(19) H(23) 0.970 . . no
C(19) H(24) 0.926 . . no
C(19) H(25) 0.958 . . no
C(20) H(26) 0.993 . . no
C(20) H(27) 0.948 . . no
C(20) H(28) 0.960 . . no
C(21) C(22) 1.535(3) . . yes
C(21) C(26) 1.519(4) . . yes
C(21) H(29) 0.975 . . no
C(22) C(23) 1.531(4) . . yes
C(22) C(28) 1.557(4) . . yes
C(22) H(30) 0.977 . . no
C(23) C(24) 1.510(5) . . yes
C(23) H(31) 0.965 . . no
C(23) H(32) 0.952 . . no
C(24) C(25) 1.542(5) . . yes
C(24) H(33) 0.942 . . no
C(24) H(34) 0.999 . . no
C(25) C(26) 1.518(4) . . yes
C(25) C(27) 1.524(7) . . yes
C(25) H(35) 0.978 . . no
C(26) H(36) 0.991 . . no
C(26) H(37) 0.945 . . no
C(27) H(38) 0.985 . . no
C(27) H(39) 0.999 . . no
C(27) H(40) 0.908 . . no
C(28) C(29) 1.529(5) . . yes
C(28) C(30) 1.533(5) . . yes
C(28) C(31) 1.547(4) . . yes
C(29) H(41) 0.934 . . no
C(29) H(42) 0.967 . . no
C(29) H(43) 1.000 . . no
C(30) H(44) 0.927 . . no
C(30) H(45) 0.948 . . no
C(30) H(46) 0.964 . . no
C(31) C(32) 1.383(3) . . yes
C(31) C(36) 1.382(4) . . yes
C(32) C(33) 1.376(4) . . yes
C(32) H(47) 0.954 . . no
C(33) C(34) 1.355(4) . . yes
C(33) H(48) 0.951 . . no
C(34) C(35) 1.374(4) . . yes
C(34) H(49) 0.965 . . no
C(35) C(36) 1.388(4) . . yes
C(35) H(50) 0.956 . . no
C(36) H(51) 0.956 . . no

loop_
_cod_related_entry_id
_cod_related_entry_database
_cod_related_entry_code
1 ChemSpider 30653441
